data_7010963
loop_
_publ_author_name
'Neale G. Jones'
'Malcolm L. H. Green'
'Ino Vei'
'Andrew Cowley'
'Xavier Morise'
'Pierre Braunstein'

_publ_section_title
;
 Synthesis of molybdenum arene complexes containing amide-derived
 heterodifunctional P,O ligands
;
_journal_issue 7
_journal_name_full 'J. Chem. Soc., Dalton Trans.'
_journal_page_first 1487
_journal_page_last 1493
_journal_paper_doi 10.1039/b105957m
_journal_year 2002
_chemical_compound_source
;
?
;
_chemical_formula_moiety ' C24 H27 F6 Mo1 N1 O1 P2 '
_chemical_formula_sum 'C24 H27 F6 Mo N O P2'
_chemical_formula_weight 617.36
_chemical_melting_point ?
_chemical_name_systematic
;                                                                               
?                                                                               
;
_space_group_IT_number 14
_symmetry_cell_setting monoclinic
_symmetry_space_group_name_Hall '-P 2ybc'
_symmetry_space_group_name_H-M 'P 1 21/c 1'
_atom_sites_solution_hydrogens geom
_atom_sites_solution_primary direct
_atom_sites_solution_secondary difmap
_audit_creation_date 01-28-09
_audit_creation_method CRYSTALS_ver_12-03-99
_cell_angle_alpha 90
_cell_angle_beta 105.4(1)
_cell_angle_gamma 90
_cell_formula_units_Z 4
_cell_length_a 11.4697(5)
_cell_length_b 13.7585(8)
_cell_length_c 16.5254(9)
_cell_measurement_reflns_used 16660
_cell_measurement_temperature 150
_cell_measurement_theta_max 28
_cell_measurement_theta_min 0
_cell_volume 2514.2(12)
_computing_cell_refinement
;                                                                               
KappaCCD software 'DENZO' (Otwinowski & Minor, 1996)                            
;
_computing_data_collection
;                                                                               
KappaCCD software 'Collect' (Nonius, 2000)                                      
;
_computing_data_reduction
;                                                                               
KappaCCD software 'DENZO' (Otwinowski & Minor, 1996)                            
;
_computing_publication_material
;                                                                               
CRYSTALS (Watkin et al, 2001)                                                   
;
_computing_structure_refinement
;                                                                               
CRYSTALS (Watkin et al, 2001)                                                   
;
_computing_structure_solution 'SIR92 (Giacovazzo et al, 1992)'
_diffrn_ambient_temperature 150
_diffrn_measured_fraction_theta_max 1.000
_diffrn_measurement_device_type
;                                                                               
Nonius KappaCCD                                                                 
;
_diffrn_measurement_method \w
_diffrn_radiation_monochromator graphite
_diffrn_radiation_type 'Mo K\a'
_diffrn_radiation_wavelength 0.71073
_diffrn_reflns_av_R_equivalents 0.057
_diffrn_reflns_limit_h_max 14
_diffrn_reflns_limit_h_min -14
_diffrn_reflns_limit_k_max 17
_diffrn_reflns_limit_k_min -17
_diffrn_reflns_limit_l_max 21
_diffrn_reflns_limit_l_min -21
_diffrn_reflns_number 16660
_diffrn_reflns_theta_max 27.53
_diffrn_reflns_theta_min 3.49
_diffrn_standards_decay_% 0.00
_diffrn_standards_interval_count 0
_diffrn_standards_interval_time 0
_diffrn_standards_number 0
_exptl_absorpt_coefficient_mu 0.712
_exptl_absorpt_correction_T_max 0.93
_exptl_absorpt_correction_T_min 0.87
_exptl_absorpt_correction_type multi-scan
_exptl_absorpt_process_details
; 
Denzo/Scalepack (Otwinowski & Minor, 1996) 
;
_exptl_crystal_colour ' red  '
_exptl_crystal_density_diffrn 1.631
_exptl_crystal_density_meas ?
_exptl_crystal_description ' block '
_exptl_crystal_F_000 1241.698
_exptl_crystal_size_max 0.30
_exptl_crystal_size_mid 0.20
_exptl_crystal_size_min 0.10
_refine_diff_density_max 0.63
_refine_diff_density_min -0.60
_refine_ls_extinction_coef 145.7(241)
_refine_ls_extinction_method 'Larson 1970 Crystallographic Computing eq 22'
_refine_ls_goodness_of_fit_ref 1.0325
_refine_ls_hydrogen_treatment noref
_refine_ls_matrix_type full
_refine_ls_number_parameters 345
_refine_ls_number_reflns 3076
_refine_ls_R_factor_gt 0.0417
_refine_ls_shift/su_max 0.000437
_refine_ls_structure_factor_coef F
_refine_ls_weighting_details
;
Chebychev polynomial with 3 parameters, Carruthers & Watkin , 1979, 
0.688    0.249    0.403    
;
_refine_ls_weighting_scheme calc
_refine_ls_wR_factor_ref 0.0471
_reflns_limit_h_max 14
_reflns_limit_h_min -14
_reflns_limit_k_max 17
_reflns_limit_k_min 0
_reflns_limit_l_max 21
_reflns_limit_l_min 0
_reflns_number_gt 3076
_reflns_number_total 5979
_reflns_threshold_expression >3.00\s(I)
_cod_data_source_file b105957m.txt
_cod_data_source_block Compound3a
_cod_depositor_comments
;
The following automatic conversions were performed:
'_symmetry_cell_setting' value 'Monoclinic ' changed to 'monoclinic'
according to '/home/adriana/struct/CIF-dictionaries/cif_core.dic'
dictionary named 'cif_core.dic' version 2.4.1 from 2010-06-29.

Automatic conversion script
Id: cif_fix_enum 1555 2011-01-17 13:19:09Z saulius 

The following automatic conversions were performed:

'_chemical_melting_point' value 'not measured' was changed to '?' -
the value is undefined or not given.

Automatic conversion script
Id: cif_fix_values 1569 2011-02-09 13:29:24Z adriana 
;
_cod_original_cell_volume 2513.8
_cod_original_sg_symbol_H-M 'P 1 21/c 1 '
_cod_original_formula_sum ' C24 H27 F6 Mo1 N1 O1 P2 '
_cod_database_code 7010963

loop_
_symmetry_equiv_pos_as_xyz
x,y,z
-x,-y,-z
-x,y+1/2,-z+1/2
x,-y+1/2,z+1/2

loop_
_atom_site_label
_atom_site_fract_x
_atom_site_fract_y
_atom_site_fract_z
_atom_site_U_iso_or_equiv
_atom_site_occupancy
_atom_site_adp_type
Mo1 0.72395(4) 0.37299(3) 0.14284(2) 0.0275 1.0000 Uani
C1 0.9126(4) 0.4389(3) 0.3013(3) 0.0300 1.0000 Uani
C2 1.0190(5) 0.4967(4) 0.3485(3) 0.0426 1.0000 Uani
C3 0.8809(5) 0.3863(4) 0.4362(3) 0.0398 1.0000 Uani
C4 0.6077(5) 0.3450(4) 0.3299(3) 0.0358 1.0000 Uani
C5 0.6025(5) 0.4358(4) 0.3656(4) 0.0428 1.0000 Uani
C6 0.5079(6) 0.4626(5) 0.3973(4) 0.0529 1.0000 Uani
C7 0.4141(6) 0.3980(5) 0.3927(5) 0.0604 1.0000 Uani
C8 0.4149(6) 0.3092(5) 0.3569(5) 0.0639 1.0000 Uani
C9 0.5112(5) 0.2822(4) 0.3257(4) 0.0534 1.0000 Uani
C10 0.7797(5) 0.1936(4) 0.3144(3) 0.0356 1.0000 Uani
C11 0.8989(6) 0.1745(4) 0.3570(4) 0.0461 1.0000 Uani
C12 0.9371(6) 0.0789(5) 0.3768(4) 0.0553 1.0000 Uani
C13 0.8565(7) 0.0032(4) 0.3536(5) 0.0599 1.0000 Uani
C14 0.7399(6) 0.0199(4) 0.3091(4) 0.0537 1.0000 Uani
C15 0.6996(6) 0.1147(4) 0.2890(4) 0.0469 1.0000 Uani
C202 0.5302(5) 0.4146(4) 0.1288(4) 0.0505 1.0000 Uani
C101 0.6208(14) 0.271(1) 0.0397(8) 0.0692 0.404(9) Uani
C102 0.7081(7) 0.2156(4) 0.1015(4) 0.0615 1.0000 Uani
C103 0.8300(6) 0.2425(4) 0.1266(4) 0.0603 1.0000 Uani
C104 0.8665(6) 0.3149(5) 0.0808(4) 0.0558 1.0000 Uani
C105 0.7835(12) 0.3735(11) 0.0259(8) 0.0594 0.404(9) Uani
C106 0.6596(15) 0.3529(12) 0.0028(9) 0.0640 0.404(9) Uani
C201 0.5348(7) 0.3742(7) 0.0480(5) 0.0463 0.596(9) Uani
C203 0.6054(5) 0.4946(4) 0.1633(3) 0.0420 1.0000 Uani
C204 0.6751(5) 0.5352(4) 0.1137(3) 0.0436 1.0000 Uani
C205 0.6926(8) 0.4906(6) 0.0414(5) 0.0423 0.596(9) Uani
C206 0.6231(8) 0.4074(7) 0.0093(5) 0.0420 0.596(9) Uani
N1 0.8488(4) 0.3858(3) 0.3432(2) 0.0301 1.0000 Uani
O1 0.8833(3) 0.4408(2) 0.22281(19) 0.0336 1.0000 Uani
P1 0.73041(12) 0.31748(9) 0.28243(7) 0.0308 1.0000 Uani
P2 0.75590(15) 0.70811(11) 0.41551(13) 0.0595 1.0000 Uani
F1 0.8918(3) 0.7359(4) 0.4390(4) 0.1286 1.0000 Uani
F2 0.7349(6) 0.7757(4) 0.4863(4) 0.1413 1.0000 Uani
F3 0.7830(4) 0.6180(3) 0.4776(3) 0.0920 1.0000 Uani
F4 0.6179(3) 0.6791(3) 0.3927(4) 0.1136 1.0000 Uani
F5 0.7732(6) 0.6368(4) 0.3451(4) 0.1255 1.0000 Uani
F6 0.7261(4) 0.7947(3) 0.3524(4) 0.1073 1.0000 Uani
H21 1.0553 0.5314 0.3079 0.0502 1.0000 Uiso
H22 1.0805 0.4522 0.3842 0.0502 1.0000 Uiso
H23 0.9925 0.5452 0.3850 0.0502 1.0000 Uiso
H31 0.8240 0.3430 0.4560 0.0468 1.0000 Uiso
H32 0.9655 0.3621 0.4587 0.0468 1.0000 Uiso
H33 0.8746 0.4540 0.4566 0.0468 1.0000 Uiso
H51 0.6697 0.4831 0.3683 0.0507 1.0000 Uiso
H61 0.5070 0.5281 0.4234 0.0647 1.0000 Uiso
H71 0.3452 0.4168 0.4159 0.0744 1.0000 Uiso
H81 0.3461 0.2632 0.3531 0.0791 1.0000 Uiso
H91 0.5111 0.2166 0.2996 0.0645 1.0000 Uiso
H111 0.9577 0.2293 0.3737 0.0547 1.0000 Uiso
H121 1.0231 0.0655 0.4078 0.0673 1.0000 Uiso
H131 0.8839 -0.0648 0.3697 0.0774 1.0000 Uiso
H141 0.6832 -0.0360 0.2909 0.0689 1.0000 Uiso
H151 0.6139 0.1268 0.2565 0.0594 1.0000 Uiso
H1011 0.5337 0.2516 0.0233 0.0827 0.4038 Uiso
H1021 0.6518 0.2484 0.0524 0.0757 0.5962 Uiso
H1022 0.6773 0.1636 0.1327 0.0757 1.0000 Uiso
H1031 0.8881 0.2108 0.1755 0.0725 1.0000 Uiso
H1041 0.9528 0.3367 0.0962 0.0692 1.0000 Uiso
H1042 0.8067 0.3454 0.0322 0.0692 0.5962 Uiso
H1051 0.8131 0.4325 0.0020 0.0758 0.4038 Uiso
H1061 0.6010 0.3946 -0.0384 0.0755 0.4038 Uiso
H2011 0.4755 0.3231 0.0202 0.0521 0.5962 Uiso
H2021 0.5286 0.3897 0.0717 0.0589 0.4038 Uiso
H2022 0.4788 0.3831 0.1617 0.0589 1.0000 Uiso
H2031 0.6086 0.5207 0.2203 0.0504 1.0000 Uiso
H2041 0.7295 0.5916 0.1351 0.0516 1.0000 Uiso
H2042 0.6704 0.5077 0.0568 0.0516 0.4038 Uiso
H2051 0.7530 0.5170 0.0132 0.0512 0.5962 Uiso
H2061 0.6366 0.3724 -0.0405 0.0477 0.5962 Uiso

loop_
_atom_site_aniso_label
_atom_site_aniso_U_11
_atom_site_aniso_U_22
_atom_site_aniso_U_33
_atom_site_aniso_U_23
_atom_site_aniso_U_13
_atom_site_aniso_U_12
Mo1 0.0342(2) 0.0257(2) 0.02097(18) -0.00020(19) 0.00438(13) -0.0042(2)
C1 0.031(3) 0.027(2) 0.029(2) -0.0011(19) 0.003(2) -0.003(2)
C2 0.040(3) 0.048(3) 0.038(3) -0.008(2) 0.007(2) -0.012(3)
C3 0.049(3) 0.050(3) 0.018(2) 0.003(2) 0.005(2) -0.005(3)
C4 0.041(3) 0.031(3) 0.034(3) 0.012(2) 0.008(2) -0.000(2)
C5 0.039(3) 0.046(3) 0.041(3) 0.004(2) 0.008(2) -0.005(3)
C6 0.050(4) 0.059(4) 0.053(4) 0.006(3) 0.019(3) 0.004(3)
C7 0.048(4) 0.067(5) 0.071(4) 0.021(3) 0.024(3) 0.010(3)
C8 0.040(4) 0.054(4) 0.104(6) 0.023(4) 0.030(4) -0.006(3)
C9 0.040(3) 0.041(3) 0.081(5) 0.015(3) 0.018(3) -0.005(3)
C10 0.048(3) 0.030(2) 0.032(3) 0.001(2) 0.017(2) -0.006(2)
C11 0.050(4) 0.041(3) 0.046(3) 0.005(3) 0.010(3) -0.004(3)
C12 0.065(4) 0.042(3) 0.062(4) 0.006(3) 0.021(3) 0.014(3)
C13 0.082(5) 0.031(3) 0.080(5) 0.010(3) 0.045(4) 0.011(3)
C14 0.070(5) 0.031(3) 0.071(4) -0.006(3) 0.038(4) -0.010(3)
C15 0.058(4) 0.036(3) 0.055(3) -0.005(3) 0.029(3) -0.011(3)
C202 0.038(3) 0.060(3) 0.049(3) 0.017(3) 0.004(2) 0.005(3)
C101 0.096(7) 0.063(6) 0.048(6) -0.027(5) 0.018(5) -0.023(6)
C102 0.118(5) 0.036(3) 0.035(3) -0.014(2) 0.029(3) -0.020(3)
C103 0.090(4) 0.044(3) 0.046(3) -0.012(3) 0.019(3) 0.019(3)
C104 0.058(3) 0.062(4) 0.053(3) -0.025(3) 0.024(3) -0.002(3)
C105 0.087(6) 0.056(6) 0.047(5) -0.012(5) 0.038(5) -0.000(6)
C106 0.095(7) 0.061(7) 0.033(5) -0.018(5) 0.011(6) -0.002(6)
C201 0.039(4) 0.051(4) 0.041(4) 0.008(4) -0.005(3) 0.001(4)
C203 0.047(3) 0.041(3) 0.038(3) 0.010(2) 0.011(2) 0.016(2)
C204 0.057(3) 0.033(3) 0.039(3) 0.007(2) 0.009(2) 0.007(2)
C205 0.046(5) 0.042(4) 0.039(4) 0.012(3) 0.013(4) 0.006(4)
C206 0.043(4) 0.056(5) 0.021(3) 0.005(3) -0.004(3) 0.004(4)
N1 0.035(2) 0.029(2) 0.0243(18) -0.0024(16) 0.0053(16) -0.0078(17)
O1 0.042(2) 0.0340(18) 0.0252(16) -0.0013(14) 0.0099(15) -0.0147(16)
P1 0.0347(7) 0.0292(6) 0.0260(6) 0.0043(5) 0.0036(5) -0.0094(5)
P2 0.0408(9) 0.0358(8) 0.1024(15) 0.0244(9) 0.0199(9) 0.0111(7)
F1 0.039(2) 0.110(4) 0.220(7) 0.082(4) 0.005(3) -0.006(3)
F2 0.187(7) 0.089(4) 0.168(6) -0.031(4) 0.082(6) -0.003(4)
F3 0.088(3) 0.065(3) 0.118(4) 0.043(3) 0.019(3) 0.010(2)
F4 0.052(3) 0.071(3) 0.215(7) 0.042(4) 0.030(3) 0.001(2)
F5 0.187(6) 0.072(3) 0.152(5) 0.006(3) 0.106(5) 0.004(4)
F6 0.085(3) 0.061(3) 0.158(5) 0.061(3) 0.002(3) -0.002(2)

loop_
_atom_type_symbol
_atom_type_scat_dispersion_real
_atom_type_scat_dispersion_imag
_atom_type_scat_Cromer_Mann_a1
_atom_type_scat_Cromer_Mann_b1
_atom_type_scat_Cromer_Mann_a2
_atom_type_scat_Cromer_Mann_b2
_atom_type_scat_Cromer_Mann_a3
_atom_type_scat_Cromer_Mann_b3
_atom_type_scat_Cromer_Mann_a4
_atom_type_scat_Cromer_Mann_b4
_atom_type_scat_Cromer_Mann_c
_atom_type_scat_source
'C   ' 0.0020 0.0020 2.3100 20.8439 1.0200 10.2075 1.5886 0.5687 0.8650 51.6512 0.2156 International_Tables_Vol_IV_Table_2.2B
'H   ' 0.0000 0.0000 0.4930 10.5109 0.3229 26.1257 0.1402 3.1424 0.0408 57.7997 0.0030 International_Tables_Vol_IV_Table_2.2B
'F   ' 0.0140 0.0100 3.5392 10.2825 2.6412 4.2944 1.5170 0.2615 1.0243 26.1476 0.2776 International_Tables_Vol_IV_Table_2.2B
'Mo  ' -1.8250 0.6880 3.7025 0.2772 17.2356 1.0958 12.8876 11.0040 3.7429 61.6584 4.3875 International_Tables_Vol_IV_Table_2.2B
'N   ' 0.0040 0.0030 12.2126 0.0057 3.1322 9.8933 2.0125 28.9975 1.1663 0.5826 -11.5290 International_Tables_Vol_IV_Table_2.2B
'P   ' 0.0900 0.0950 6.4345 1.9067 4.1791 27.1570 1.7800 0.5260 1.4908 68.1645 1.1149 International_Tables_Vol_IV_Table_2.2B
'O   ' 0.0080 0.0060 3.0485 13.2771 2.2868 5.7011 1.5463 0.3239 0.8670 32.9089 0.2508 International_Tables_Vol_IV_Table_2.2B

loop_
_geom_angle_atom_site_label_1
_geom_angle_site_symmetry_1
_geom_angle_atom_site_label_2
_geom_angle_site_symmetry_2
_geom_angle_atom_site_label_3
_geom_angle_site_symmetry_3
_geom_angle
_geom_angle_publ_flag
C202 . Mo1 . C101 . 77.1(4) yes
C202 . Mo1 . C102 . 102.4(2) yes
C101 . Mo1 . C102 . 37.1(3) yes
C202 . Mo1 . C103 . 138.7(2) yes
C101 . Mo1 . C103 . 66.7(4) yes
C102 . Mo1 . C103 . 36.3(2) yes
C202 . Mo1 . C104 . 147.8(2) yes
C101 . Mo1 . C104 . 75.0(5) yes
C102 . Mo1 . C104 . 62.7(2) yes
C103 . Mo1 . C104 . 35.59(19) yes
C202 . Mo1 . C105 . 115.8(3) yes
C101 . Mo1 . C105 . 64.5(6) yes
C102 . Mo1 . C105 . 76.0(4) yes
C103 . Mo1 . C105 . 65.9(3) yes
C104 . Mo1 . C105 . 35.8(2) yes
C202 . Mo1 . C106 . 83.2(5) yes
C101 . Mo1 . C106 . 36.2(3) yes
C102 . Mo1 . C106 . 66.1(5) yes
C103 . Mo1 . C106 . 79.5(5) yes
C104 . Mo1 . C106 . 64.9(5) yes
C202 . Mo1 . C201 . 37.3(2) yes
C101 . Mo1 . C201 . 44.9(4) yes
C102 . Mo1 . C201 . 79.4(3) yes
C103 . Mo1 . C201 . 111.6(3) yes
C104 . Mo1 . C201 . 110.6(3) yes
C202 . Mo1 . C203 . 36.94(17) yes
C101 . Mo1 . C203 . 110.9(4) yes
C102 . Mo1 . C203 . 139.3(2) yes
C103 . Mo1 . C203 . 174.5(2) yes
C104 . Mo1 . C203 . 149.6(2) yes
C202 . Mo1 . C204 . 63.7(2) yes
C101 . Mo1 . C204 . 112.8(3) yes
C102 . Mo1 . C204 . 149.6(2) yes
C103 . Mo1 . C204 . 149.4(2) yes
C104 . Mo1 . C204 . 113.8(2) yes
C202 . Mo1 . C205 . 77.7(3) yes
C101 . Mo1 . C205 . 86.4(3) yes
C102 . Mo1 . C205 . 118.1(2) yes
C103 . Mo1 . C205 . 117.8(3) yes
C104 . Mo1 . C205 . 84.9(3) yes
C202 . Mo1 . C206 . 67.0(3) yes
C101 . Mo1 . C206 . 50.8(4) yes
C102 . Mo1 . C206 . 85.8(3) yes
C103 . Mo1 . C206 . 101.9(3) yes
C104 . Mo1 . C206 . 82.9(3) yes
C202 . Mo1 . O1 . 127.26(18) yes
C101 . Mo1 . O1 . 155.3(4) yes
C102 . Mo1 . O1 . 125.7(2) yes
C103 . Mo1 . O1 . 91.2(2) yes
C104 . Mo1 . O1 . 80.59(18) yes
C202 . Mo1 . P1 . 87.53(15) yes
C101 . Mo1 . P1 . 113.4(4) yes
C102 . Mo1 . P1 . 88.00(16) yes
C103 . Mo1 . P1 . 88.92(16) yes
C104 . Mo1 . P1 . 118.24(18) yes
C105 . Mo1 . C106 . 36.5(3) yes
C105 . Mo1 . C201 . 82.0(4) yes
C106 . Mo1 . C201 . 46.6(5) yes
C105 . Mo1 . C203 . 118.1(3) yes
C106 . Mo1 . C203 . 101.6(5) yes
C201 . Mo1 . C203 . 66.4(3) yes
C105 . Mo1 . C204 . 85.9(4) yes
C106 . Mo1 . C204 . 84.8(5) yes
C201 . Mo1 . C204 . 73.8(3) yes
C203 . Mo1 . C204 . 35.87(16) yes
C105 . Mo1 . C205 . 51.9(4) yes
C106 . Mo1 . C205 . 52.3(4) yes
C201 . Mo1 . C205 . 64.1(3) yes
C203 . Mo1 . C205 . 66.4(2) yes
C204 . Mo1 . C205 . 35.47(19) yes
C105 . Mo1 . C206 . 48.8(4) yes
C106 . Mo1 . C206 . 22.5(4) yes
C201 . Mo1 . C206 . 36.0(2) yes
C203 . Mo1 . C206 . 79.5(3) yes
C204 . Mo1 . C206 . 64.0(3) yes
C105 . Mo1 . O1 . 97.2(4) yes
C106 . Mo1 . O1 . 132.4(4) yes
C201 . Mo1 . O1 . 154.0(3) yes
C203 . Mo1 . O1 . 91.95(17) yes
C204 . Mo1 . O1 . 80.21(17) yes
C105 . Mo1 . P1 . 153.8(3) yes
C106 . Mo1 . P1 . 149.6(4) yes
C201 . Mo1 . P1 . 115.8(2) yes
C203 . Mo1 . P1 . 87.55(13) yes
C204 . Mo1 . P1 . 116.59(13) yes
C205 . Mo1 . C206 . 36.3(2) yes
C205 . Mo1 . O1 . 94.9(2) yes
C206 . Mo1 . O1 . 129.7(2) yes
C205 . Mo1 . P1 . 152.05(19) yes
C206 . Mo1 . P1 . 151.7(2) yes
O1 . Mo1 . P1 . 75.29(9) yes
C2 . C1 . N1 . 120.1(4) yes
C2 . C1 . O1 . 119.2(4) yes
N1 . C1 . O1 . 120.7(4) yes
C1 . C2 . H21 . 109.5 no
C1 . C2 . H22 . 109.5 no
H21 . C2 . H22 . 109.5 no
C1 . C2 . H23 . 109.5 no
H21 . C2 . H23 . 109.5 no
H22 . C2 . H23 . 109.5 no
N1 . C3 . H31 . 109.5 no
N1 . C3 . H32 . 109.5 no
H31 . C3 . H32 . 109.5 no
N1 . C3 . H33 . 109.5 no
H31 . C3 . H33 . 109.5 no
H32 . C3 . H33 . 109.5 no
C5 . C4 . C9 . 117.1(5) yes
C5 . C4 . P1 . 119.7(4) yes
C9 . C4 . P1 . 122.9(4) yes
C4 . C5 . C6 . 122.0(5) yes
C4 . C5 . H51 . 119.0 no
C6 . C5 . H51 . 119.0 no
C5 . C6 . C7 . 119.2(6) yes
C5 . C6 . H61 . 120.4 no
C7 . C6 . H61 . 120.4 no
C6 . C7 . C8 . 120.5(6) yes
C6 . C7 . H71 . 119.8 no
C8 . C7 . H71 . 119.8 no
C7 . C8 . C9 . 120.0(6) yes
C7 . C8 . H81 . 120.0 no
C9 . C8 . H81 . 120.0 no
C4 . C9 . C8 . 121.1(6) yes
C4 . C9 . H91 . 119.5 no
C8 . C9 . H91 . 119.5 no
C11 . C10 . C15 . 118.7(5) yes
C11 . C10 . P1 . 120.7(4) yes
C15 . C10 . P1 . 120.3(4) yes
C10 . C11 . C12 . 120.2(5) yes
C10 . C11 . H111 . 119.9 no
C12 . C11 . H111 . 119.9 no
C11 . C12 . C13 . 120.1(6) yes
C11 . C12 . H121 . 120.0 no
C13 . C12 . H121 . 120.0 no
C12 . C13 . C14 . 120.8(6) yes
C12 . C13 . H131 . 119.6 no
C14 . C13 . H131 . 119.6 no
C13 . C14 . C15 . 120.2(6) yes
C13 . C14 . H141 . 119.9 no
C15 . C14 . H141 . 119.9 no
C10 . C15 . C14 . 120.0(6) yes
C10 . C15 . H151 . 120.0 no
C14 . C15 . H151 . 120.0 no
Mo1 . C202 . C201 . 73.8(4) yes
Mo1 . C202 . C203 . 71.2(3) yes
C201 . C202 . C203 . 119.7(6) yes
Mo1 . C202 . H2021 . 77.2 no
C203 . C202 . H2021 . 120.0 no
Mo1 . C202 . H2022 . 122.9 no
C201 . C202 . H2022 . 120.1 no
C203 . C202 . H2022 . 120.0 no
H2021 . C202 . H2022 . 120.0 no
Mo1 . C101 . C102 . 70.8(6) yes
Mo1 . C101 . C106 . 70.8(8) yes
C102 . C101 . C106 . 119.3(14) yes
Mo1 . C101 . H1011 . 130.5 no
C102 . C101 . H1011 . 120.3 no
C106 . C101 . H1011 . 120.4 no
Mo1 . C102 . C101 . 72.1(6) yes
Mo1 . C102 . C103 . 70.4(3) yes
C101 . C102 . C103 . 121.4(8) yes
Mo1 . C102 . H1021 . 78.2 no
C103 . C102 . H1021 . 120.0 no
Mo1 . C102 . H1022 . 122.7 no
C101 . C102 . H1022 . 117.9 no
C103 . C102 . H1022 . 120.0 no
H1021 . C102 . H1022 . 120.0 no
Mo1 . C103 . C102 . 73.4(4) yes
Mo1 . C103 . C104 . 74.9(4) yes
C102 . C103 . C104 . 117.0(6) yes
Mo1 . C103 . H1031 . 121.5 no
C102 . C103 . H1031 . 121.5 no
C104 . C103 . H1031 . 121.5 no
Mo1 . C104 . C103 . 69.5(3) yes
Mo1 . C104 . C105 . 69.0(6) yes
C103 . C104 . C105 . 121.5(9) yes
Mo1 . C104 . H1041 . 123.8 no
C103 . C104 . H1041 . 120.0 no
C105 . C104 . H1041 . 117.0 no
Mo1 . C104 . H1042 . 78.1 no
C103 . C104 . H1042 . 120.0 no
H1041 . C104 . H1042 . 120.0 no
Mo1 . C105 . C104 . 75.2(6) yes
Mo1 . C105 . C106 . 73.2(8) yes
C104 . C105 . C106 . 122.1(14) yes
Mo1 . C105 . H1051 . 124.2 no
C104 . C105 . H1051 . 119.0 no
C106 . C105 . H1051 . 118.9 no
Mo1 . C106 . C101 . 73.0(8) yes
Mo1 . C106 . C105 . 70.3(8) yes
C101 . C106 . C105 . 117.3(16) yes
Mo1 . C106 . C206 . 78.8(12) yes
C101 . C106 . C206 . 114.4(16) yes
C105 . C106 . C206 . 106.0(14) yes
Mo1 . C106 . H1061 . 127.3 no
C101 . C106 . H1061 . 121.3 no
C105 . C106 . H1061 . 121.3 no
C206 . C106 . H1061 . 48.6 no
Mo1 . C201 . C202 . 68.8(4) yes
Mo1 . C201 . C206 . 69.6(5) yes
C202 . C201 . C206 . 119.8(7) yes
Mo1 . C201 . H2011 . 135.0 no
C202 . C201 . H2011 . 120.1 no
C206 . C201 . H2011 . 120.1 no
Mo1 . C203 . C202 . 71.9(3) yes
Mo1 . C203 . C204 . 75.3(3) yes
C202 . C203 . C204 . 117.0(5) yes
Mo1 . C203 . H2031 . 122.7 no
C202 . C203 . H2031 . 121.5 no
C204 . C203 . H2031 . 121.5 no
Mo1 . C204 . C203 . 68.8(3) yes
Mo1 . C204 . C205 . 71.0(4) yes
C203 . C204 . C205 . 123.7(6) yes
Mo1 . C204 . H2041 . 125.4 no
C203 . C204 . H2041 . 120.0 no
C205 . C204 . H2041 . 115.1 no
Mo1 . C204 . H2042 . 77.4 no
C203 . C204 . H2042 . 120.0 no
H2041 . C204 . H2042 . 120.0 no
Mo1 . C205 . C204 . 73.5(4) yes
Mo1 . C205 . C206 . 70.5(5) yes
C204 . C205 . C206 . 118.6(7) yes
Mo1 . C205 . H2051 . 127.3 no
C204 . C205 . H2051 . 120.7 no
C206 . C205 . H2051 . 120.7 no
Mo1 . C206 . C106 . 78.7(12) yes
Mo1 . C206 . C201 . 74.4(5) yes
C106 . C206 . C201 . 101.6(12) yes
Mo1 . C206 . C205 . 73.2(5) yes
C106 . C206 . C205 . 119.8(13) yes
C201 . C206 . C205 . 119.6(8) yes
Mo1 . C206 . H2061 . 123.6 no
C201 . C206 . H2061 . 120.2 no
C205 . C206 . H2061 . 120.2 no
C1 . N1 . C3 . 120.7(4) yes
C1 . N1 . P1 . 116.4(3) yes
C3 . N1 . P1 . 122.8(3) yes
Mo1 . O1 . C1 . 125.1(3) yes
Mo1 . P1 . C4 . 120.97(16) yes
Mo1 . P1 . C10 . 119.99(16) yes
C4 . P1 . C10 . 106.5(2) yes
Mo1 . P1 . N1 . 101.64(13) yes
C4 . P1 . N1 . 102.3(2) yes
C10 . P1 . N1 . 101.8(2) yes
F1 . P2 . F2 . 90.6(3) yes
F1 . P2 . F3 . 91.1(3) yes
F2 . P2 . F3 . 91.3(4) yes
F1 . P2 . F4 . 179.3(3) yes
F2 . P2 . F4 . 89.1(3) yes
F3 . P2 . F4 . 88.2(2) yes
F1 . P2 . F5 . 91.3(3) yes
F2 . P2 . F5 . 177.5(3) yes
F3 . P2 . F5 . 87.1(3) yes
F4 . P2 . F5 . 88.9(3) yes
F1 . P2 . F6 . 90.4(2) yes
F2 . P2 . F6 . 89.8(4) yes
F3 . P2 . F6 . 178.1(3) yes
F4 . P2 . F6 . 90.3(2) yes
F5 . P2 . F6 . 91.8(4) yes
C101 . H1021 . C102 . 153.7 no
C104 . H1042 . C105 . 139.4 no
C106 . H1061 . C206 . 57.6 no
C106 . H1061 . H2061 . 46.3 no
C206 . H1061 . H2061 . 98.7 no
C202 . H2021 . C201 . 167.9 no
C204 . H2042 . C205 . 143.0 no
C106 . H2061 . C206 . 58.4 no
C106 . H2061 . H1061 . 103.4 no
C206 . H2061 . H1061 . 50.5 no

loop_
_geom_bond_atom_site_label_1
_geom_bond_site_symmetry_1
_geom_bond_atom_site_label_2
_geom_bond_site_symmetry_2
_geom_bond_distance
_geom_bond_publ_flag
Mo1 . C202 . 2.247(6) yes
Mo1 . C101 . 2.280(14) yes
Mo1 . C102 . 2.263(6) yes
Mo1 . C103 . 2.225(6) yes
Mo1 . C104 . 2.293(6) yes
Mo1 . C105 . 2.215(13) yes
Mo1 . C106 . 2.252(15) yes
Mo1 . C201 . 2.314(8) yes
Mo1 . C203 . 2.238(5) yes
Mo1 . C204 . 2.320(5) yes
Mo1 . C205 . 2.289(8) yes
Mo1 . C206 . 2.253(8) yes
Mo1 . O1 . 2.161(3) yes
Mo1 . P1 . 2.4123(12) yes
C1 . C2 . 1.491(7) yes
C1 . N1 . 1.347(6) yes
C1 . O1 . 1.251(6) yes
C2 . H21 . 1.000 no
C2 . H22 . 1.000 no
C2 . H23 . 1.000 no
C3 . N1 . 1.482(6) yes
C3 . H31 . 1.000 no
C3 . H32 . 1.000 no
C3 . H33 . 1.000 no
C4 . C5 . 1.389(8) yes
C4 . C9 . 1.392(8) yes
C4 . P1 . 1.824(6) yes
C5 . C6 . 1.375(8) yes
C5 . H51 . 1.000 no
C6 . C7 . 1.382(9) yes
C6 . H61 . 1.000 no
C7 . C8 . 1.36(1) yes
C7 . H71 . 1.000 no
C8 . C9 . 1.388(9) yes
C8 . H81 . 1.000 no
C9 . H91 . 1.000 no
C10 . C11 . 1.387(8) yes
C10 . C15 . 1.412(7) yes
C10 . P1 . 1.828(5) yes
C11 . C12 . 1.397(8) yes
C11 . H111 . 1.000 no
C12 . C13 . 1.38(1) yes
C12 . H121 . 1.000 no
C13 . C14 . 1.36(1) yes
C13 . H131 . 1.000 no
C14 . C15 . 1.394(8) yes
C14 . H141 . 1.000 no
C15 . H151 . 1.000 no
C202 . C201 . 1.461(8) yes
C202 . C203 . 1.421(6) yes
C202 . H2021 . 1.000 no
C202 . H2022 . 1.000 no
C101 . C102 . 1.444(9) yes
C101 . C106 . 1.408(9) yes
C101 . H1011 . 1.000 no
C102 . C103 . 1.398(7) yes
C102 . H1021 . 1.000 no
C102 . H1022 . 1.000 no
C103 . C104 . 1.382(7) yes
C103 . H1031 . 1.000 no
C104 . C105 . 1.386(9) yes
C104 . H1041 . 1.000 no
C104 . H1042 . 1.000 no
C105 . C106 . 1.399(9) yes
C105 . H1051 . 1.000 no
C106 . C206 . 0.879(17) yes
C106 . H1061 . 1.000 no
C201 . C206 . 1.411(8) yes
C201 . H2011 . 1.000 no
C203 . C204 . 1.406(6) yes
C203 . H2031 . 1.000 no
C204 . C205 . 1.404(7) yes
C204 . H2041 . 1.000 no
C204 . H2042 . 1.000 no
C205 . C206 . 1.415(8) yes
C205 . H2051 . 1.000 no
C206 . H2061 . 1.000 no
N1 . P1 . 1.735(4) yes
P2 . F1 . 1.551(4) yes
P2 . F2 . 1.562(5) yes
P2 . F3 . 1.587(4) yes
P2 . F4 . 1.578(4) yes
P2 . F5 . 1.574(5) yes
P2 . F6 . 1.560(4) yes
H1061 . H2061 . 0.518 no
